data_4030637
loop_
_publ_author_name
'Fan, Yu-Shiou'
'Das, Utpal'
'Hsiao, Ming-Yu'
'Liu, Meng-Hsien'
'Lin, Wenwei'

_publ_section_title
;
 Chemoselective intramolecular Wittig reactions for the synthesis of
 oxazoles and benzofurans.
;
_journal_issue 23
_journal_name_full 'The Journal of organic chemistry'
_journal_page_first 11567
_journal_page_last 11582
_journal_paper_doi 10.1021/jo502232q
_journal_volume 79
_journal_year 2014
_chemical_formula_moiety 'C26 H22 Cl N O3'
_chemical_formula_sum 'C26 H22 Cl N O3'
_chemical_formula_weight 431.90
_chemical_name_systematic
;
 ?
;
_space_group_IT_number 14
_symmetry_cell_setting monoclinic
_symmetry_space_group_name_Hall '-P 2yn'
_symmetry_space_group_name_H-M 'P 1 21/n 1'
_atom_sites_solution_hydrogens geom
_atom_sites_solution_primary direct
_atom_sites_solution_secondary difmap
_audit_creation_method SHELXL-97
_cell_angle_alpha 90.00
_cell_angle_beta 90.944(7)
_cell_angle_gamma 90.00
_cell_formula_units_Z 4
_cell_length_a 8.5974(9)
_cell_length_b 19.0160(17)
_cell_length_c 13.0707(13)
_cell_measurement_reflns_used 0
_cell_measurement_temperature 200(2)
_cell_measurement_theta_max 0
_cell_measurement_theta_min 0
_cell_volume 2136.6(4)
_computing_molecular_graphics 'Ortep-3 for Windows (Farrugia, 1997)'
_computing_publication_material 'WinGX publication routines (Farrugia, 1999)'
_computing_structure_refinement 'SHELXL-97 (Sheldrick, 1997)'
_computing_structure_solution 'SHELXS-86 (Sheldrick, 1986)'
_diffrn_ambient_temperature 200(2)
_diffrn_measured_fraction_theta_full 0.979
_diffrn_measured_fraction_theta_max 0.979
_diffrn_radiation_monochromator graphite
_diffrn_radiation_source 'fine-focus sealed tube'
_diffrn_radiation_type MoK\a
_diffrn_radiation_wavelength 0.71073
_diffrn_reflns_av_R_equivalents 0.0596
_diffrn_reflns_av_sigmaI/netI 0.0666
_diffrn_reflns_limit_h_max 8
_diffrn_reflns_limit_h_min -10
_diffrn_reflns_limit_k_max 22
_diffrn_reflns_limit_k_min -22
_diffrn_reflns_limit_l_max 15
_diffrn_reflns_limit_l_min -14
_diffrn_reflns_number 11207
_diffrn_reflns_theta_full 25.21
_diffrn_reflns_theta_max 25.21
_diffrn_reflns_theta_min 2.14
_exptl_absorpt_coefficient_mu 0.207
_exptl_absorpt_correction_T_max 0.9676
_exptl_absorpt_correction_T_min 0.9198
_exptl_absorpt_correction_type multi-scan
_exptl_crystal_colour colorless
_exptl_crystal_density_diffrn 1.343
_exptl_crystal_density_method 'not measured'
_exptl_crystal_description prism
_exptl_crystal_F_000 904
_exptl_crystal_size_max 0.41
_exptl_crystal_size_mid 0.40
_exptl_crystal_size_min 0.16
_refine_diff_density_max 0.673
_refine_diff_density_min -0.680
_refine_diff_density_rms 0.162
_refine_ls_extinction_method none
_refine_ls_goodness_of_fit_ref 1.160
_refine_ls_hydrogen_treatment constr
_refine_ls_matrix_type full
_refine_ls_number_parameters 280
_refine_ls_number_reflns 3783
_refine_ls_number_restraints 0
_refine_ls_restrained_S_all 1.160
_refine_ls_R_factor_all 0.1617
_refine_ls_R_factor_gt 0.1496
_refine_ls_shift/su_max 0.001
_refine_ls_shift/su_mean 0.000
_refine_ls_structure_factor_coef Fsqd
_refine_ls_weighting_details 'calc w=1/[\s^2^(Fo^2^)+(0.1154P)^2^+47.4667P] where P=(Fo^2^+2Fc^2^)/3'
_refine_ls_weighting_scheme calc
_refine_ls_wR_factor_gt 0.4385
_refine_ls_wR_factor_ref 0.4433
_reflns_number_gt 2993
_reflns_number_total 3783
_reflns_threshold_expression >2sigma(I)
_cod_data_source_file jo502232q_si_002.cif
_cod_data_source_block ch15376
_cod_original_sg_symbol_H-M 'P 21/n'
_cod_database_code 4030637

loop_
_symmetry_equiv_pos_as_xyz
'x, y, z'
'-x+1/2, y+1/2, -z+1/2'
'-x, -y, -z'
'x-1/2, -y-1/2, z-1/2'

loop_
_atom_site_label
_atom_site_type_symbol
_atom_site_fract_x
_atom_site_fract_y
_atom_site_fract_z
_atom_site_U_iso_or_equiv
_atom_site_adp_type
_atom_site_occupancy
_atom_site_symmetry_multiplicity
_atom_site_calc_flag
_atom_site_refinement_flags
C1 C 0.2529(13) 1.0036(6) 0.4607(9) 0.037(3) Uani 1 1 d .
C2 C 0.3638(13) 0.9661(6) 0.4051(8) 0.036(3) Uani 1 1 d .
H2 H 0.3852 0.9791 0.3366 0.043 Uiso 1 1 calc R
C3 C 0.4427(14) 0.9097(6) 0.4503(9) 0.038(3) Uani 1 1 d .
H3 H 0.5196 0.8842 0.4144 0.045 Uiso 1 1 calc R
C4 C 0.4045(12) 0.8923(5) 0.5495(8) 0.030(2) Uani 1 1 d .
C5 C 0.2903(12) 0.9288(5) 0.6040(7) 0.024(2) Uani 1 1 d .
C6 C 0.2132(12) 0.9860(5) 0.5585(8) 0.028(2) Uani 1 1 d .
H6 H 0.1362 1.0116 0.5941 0.034 Uiso 1 1 calc R
C7 C 0.2892(12) 0.8941(5) 0.7026(8) 0.027(2) Uani 1 1 d .
C8 C 0.3973(12) 0.8412(5) 0.7009(7) 0.027(2) Uani 1 1 d .
C9 C 0.4468(12) 0.7868(5) 0.7721(8) 0.029(2) Uani 1 1 d .
C10 C 0.5451(14) 0.7320(6) 0.7376(10) 0.041(3) Uani 1 1 d .
H10 H 0.5761 0.7307 0.6682 0.049 Uiso 1 1 calc R
C11 C 0.5954(15) 0.6812(7) 0.8044(11) 0.048(3) Uani 1 1 d .
H11 H 0.6631 0.6456 0.7803 0.058 Uiso 1 1 calc R
C12 C 0.5508(14) 0.6795(7) 0.9070(11) 0.046(3) Uani 1 1 d .
H12 H 0.5826 0.6425 0.9516 0.056 Uiso 1 1 calc R
C13 C 0.4582(15) 0.7341(6) 0.9404(10) 0.045(3) Uani 1 1 d .
H13 H 0.4303 0.7361 1.0104 0.054 Uiso 1 1 calc R
C14 C 0.4055(14) 0.7860(6) 0.8740(9) 0.039(3) Uani 1 1 d .
H14 H 0.3393 0.8219 0.8990 0.047 Uiso 1 1 calc R
C15 C 0.0574(11) 0.8582(5) 0.7927(8) 0.026(2) Uani 1 1 d .
C16 C -0.0317(12) 0.8548(5) 0.8934(8) 0.030(2) Uani 1 1 d .
C17 C -0.0405(16) 0.7755(6) 0.9191(10) 0.048(3) Uani 1 1 d .
H17A H -0.0907 0.7504 0.8621 0.072 Uiso 1 1 calc R
H17B H -0.1011 0.7689 0.9812 0.072 Uiso 1 1 calc R
H17C H 0.0649 0.7571 0.9303 0.072 Uiso 1 1 calc R
C18 C -0.1977(14) 0.8813(7) 0.8747(10) 0.044(3) Uani 1 1 d .
H18A H -0.2446 0.8562 0.8164 0.067 Uiso 1 1 calc R
H18B H -0.1954 0.9318 0.8597 0.067 Uiso 1 1 calc R
H18C H -0.2595 0.8730 0.9358 0.067 Uiso 1 1 calc R
C19 C 0.0487(14) 0.8924(6) 0.9857(8) 0.038(3) Uani 1 1 d .
H19A H -0.0156 0.8872 1.0465 0.057 Uiso 1 1 calc R
H19B H 0.0611 0.9425 0.9700 0.057 Uiso 1 1 calc R
H19C H 0.1511 0.8713 0.9988 0.057 Uiso 1 1 calc R
C20 C 0.1555(12) 0.9808(5) 0.8039(7) 0.027(2) Uani 1 1 d .
C21 C 0.2959(12) 1.0264(5) 0.8173(8) 0.028(2) Uani 1 1 d .
C22 C 0.2742(15) 1.0978(6) 0.7977(9) 0.040(3) Uani 1 1 d .
H22 H 0.1763 1.1146 0.7736 0.048 Uiso 1 1 calc R
C23 C 0.3970(16) 1.1440(6) 0.8138(10) 0.046(3) Uani 1 1 d .
H23 H 0.3848 1.1922 0.7961 0.056 Uiso 1 1 calc R
C24 C 0.5370(16) 1.1209(7) 0.8554(10) 0.051(4) Uani 1 1 d .
H24 H 0.6186 1.1533 0.8693 0.061 Uiso 1 1 calc R
C25 C 0.5575(14) 1.0493(7) 0.8767(9) 0.043(3) Uani 1 1 d .
H25 H 0.6532 1.0329 0.9051 0.052 Uiso 1 1 calc R
C26 C 0.4370(13) 1.0025(5) 0.8560(8) 0.032(2) Uani 1 1 d .
H26 H 0.4515 0.9537 0.8686 0.038 Uiso 1 1 calc R
N1 N 0.1816(9) 0.9089(4) 0.7821(6) 0.0223(17) Uani 1 1 d .
O1 O 0.4678(9) 0.8405(4) 0.6068(6) 0.0321(17) Uani 1 1 d .
O2 O 0.0356(9) 0.8163(4) 0.7246(6) 0.0348(18) Uani 1 1 d .
O3 O 0.0249(8) 1.0034(4) 0.8138(6) 0.0318(17) Uani 1 1 d .
Cl1 Cl 0.1666(4) 1.07595(16) 0.4023(2) 0.0439(8) Uani 1 1 d .

loop_
_atom_site_aniso_label
_atom_site_aniso_U_11
_atom_site_aniso_U_22
_atom_site_aniso_U_33
_atom_site_aniso_U_23
_atom_site_aniso_U_13
_atom_site_aniso_U_12
C1 0.037(6) 0.040(6) 0.032(6) 0.000(5) -0.001(5) -0.012(5)
C2 0.049(7) 0.041(6) 0.018(5) -0.010(5) 0.001(5) -0.014(5)
C3 0.051(7) 0.033(6) 0.030(6) -0.005(5) 0.013(5) -0.011(5)
C4 0.037(6) 0.027(5) 0.025(5) -0.008(4) 0.004(4) -0.006(4)
C5 0.036(5) 0.018(4) 0.019(5) -0.005(4) 0.003(4) -0.005(4)
C6 0.035(5) 0.023(5) 0.027(5) -0.009(4) 0.003(4) -0.008(4)
C7 0.034(5) 0.018(5) 0.028(5) -0.007(4) 0.005(4) -0.003(4)
C8 0.038(6) 0.021(5) 0.021(5) 0.000(4) 0.001(4) 0.002(4)
C9 0.034(5) 0.018(5) 0.035(6) -0.004(4) 0.001(4) 0.004(4)
C10 0.045(7) 0.031(6) 0.046(7) -0.011(5) 0.004(5) 0.010(5)
C11 0.044(7) 0.042(7) 0.057(8) -0.002(6) -0.006(6) 0.011(6)
C12 0.044(7) 0.039(7) 0.056(8) 0.011(6) -0.009(6) 0.010(5)
C13 0.059(8) 0.037(6) 0.039(7) 0.008(5) 0.002(6) 0.010(6)
C14 0.053(7) 0.026(6) 0.039(6) 0.001(5) -0.002(5) 0.011(5)
C15 0.029(5) 0.021(5) 0.029(5) 0.006(4) -0.002(4) 0.000(4)
C16 0.038(6) 0.022(5) 0.030(5) 0.005(4) 0.007(4) -0.006(4)
C17 0.062(8) 0.033(6) 0.048(7) 0.011(6) 0.007(6) -0.009(6)
C18 0.042(7) 0.048(7) 0.043(7) 0.009(6) 0.013(5) 0.000(6)
C19 0.056(7) 0.032(6) 0.027(6) 0.001(5) 0.010(5) -0.001(5)
C20 0.036(6) 0.022(5) 0.022(5) 0.000(4) 0.003(4) 0.001(4)
C21 0.038(6) 0.021(5) 0.025(5) -0.002(4) 0.002(4) -0.004(4)
C22 0.050(7) 0.023(5) 0.046(7) 0.000(5) 0.007(6) 0.001(5)
C23 0.066(8) 0.019(5) 0.054(8) -0.009(5) 0.011(7) -0.017(5)
C24 0.056(8) 0.044(7) 0.053(8) -0.023(6) 0.012(6) -0.027(6)
C25 0.041(6) 0.048(7) 0.040(7) -0.008(6) -0.005(5) -0.010(6)
C26 0.046(6) 0.021(5) 0.029(5) -0.009(4) -0.001(5) -0.004(4)
N1 0.035(4) 0.013(4) 0.020(4) 0.005(3) 0.005(3) 0.000(3)
O1 0.043(4) 0.021(4) 0.033(4) -0.006(3) 0.012(3) 0.002(3)
O2 0.047(4) 0.021(4) 0.037(4) -0.009(3) 0.006(3) -0.006(3)
O3 0.038(4) 0.020(3) 0.037(4) 0.001(3) 0.003(3) 0.003(3)
Cl1 0.0524(18) 0.0476(17) 0.0316(15) 0.0149(13) -0.0051(12) -0.0074(13)

loop_
_atom_type_symbol
_atom_type_description
_atom_type_scat_dispersion_real
_atom_type_scat_dispersion_imag
_atom_type_scat_source
C C 0.0033 0.0016 'International Tables Vol C Tables 4.2.6.8 and 6.1.1.4'
H H 0.0000 0.0000 'International Tables Vol C Tables 4.2.6.8 and 6.1.1.4'
N N 0.0061 0.0033 'International Tables Vol C Tables 4.2.6.8 and 6.1.1.4'
O O 0.0106 0.0060 'International Tables Vol C Tables 4.2.6.8 and 6.1.1.4'
Cl Cl 0.1484 0.1585 'International Tables Vol C Tables 4.2.6.8 and 6.1.1.4'

loop_
_geom_angle_atom_site_label_1
_geom_angle_atom_site_label_2
_geom_angle_atom_site_label_3
_geom_angle
C6 C1 C2 122.7(11)
C6 C1 Cl1 119.6(9)
C2 C1 Cl1 117.7(9)
C3 C2 C1 120.1(10)
C3 C2 H2 119.9
C1 C2 H2 119.9
C4 C3 C2 117.3(10)
C4 C3 H3 121.3
C2 C3 H3 121.3
O1 C4 C3 126.5(10)
O1 C4 C5 111.0(9)
C3 C4 C5 122.4(10)
C6 C5 C4 119.8(9)
C6 C5 C7 136.3(9)
C4 C5 C7 103.9(9)
C1 C6 C5 117.6(10)
C1 C6 H6 121.2
C5 C6 H6 121.2
C8 C7 N1 127.1(9)
C8 C7 C5 107.9(9)
N1 C7 C5 124.8(9)
C7 C8 O1 109.2(9)
C7 C8 C9 134.8(9)
O1 C8 C9 115.9(9)
C14 C9 C10 117.5(10)
C14 C9 C8 123.2(9)
C10 C9 C8 119.3(10)
C11 C10 C9 119.9(12)
C11 C10 H10 120.0
C9 C10 H10 120.0
C10 C11 C12 122.6(12)
C10 C11 H11 118.7
C12 C11 H11 118.7
C13 C12 C11 116.9(11)
C13 C12 H12 121.6
C11 C12 H12 121.6
C12 C13 C14 121.4(12)
C12 C13 H13 119.3
C14 C13 H13 119.3
C9 C14 C13 121.6(11)
C9 C14 H14 119.2
C13 C14 H14 119.2
O2 C15 N1 118.4(9)
O2 C15 C16 122.0(9)
N1 C15 C16 119.3(8)
C18 C16 C15 109.0(9)
C18 C16 C17 107.9(9)
C15 C16 C17 104.8(9)
C18 C16 C19 111.9(10)
C15 C16 C19 115.1(9)
C17 C16 C19 107.6(9)
C16 C17 H17A 109.5
C16 C17 H17B 109.5
H17A C17 H17B 109.5
C16 C17 H17C 109.5
H17A C17 H17C 109.5
H17B C17 H17C 109.5
C16 C18 H18A 109.5
C16 C18 H18B 109.5
H18A C18 H18B 109.5
C16 C18 H18C 109.5
H18A C18 H18C 109.5
H18B C18 H18C 109.5
C16 C19 H19A 109.5
C16 C19 H19B 109.5
H19A C19 H19B 109.5
C16 C19 H19C 109.5
H19A C19 H19C 109.5
H19B C19 H19C 109.5
O3 C20 N1 120.9(9)
O3 C20 C21 122.0(9)
N1 C20 C21 117.0(9)
C26 C21 C22 120.1(10)
C26 C21 C20 123.6(9)
C22 C21 C20 116.0(10)
C23 C22 C21 119.4(12)
C23 C22 H22 120.3
C21 C22 H22 120.3
C24 C23 C22 120.8(11)
C24 C23 H23 119.6
C22 C23 H23 119.6
C23 C24 C25 119.6(11)
C23 C24 H24 120.2
C25 C24 H24 120.2
C26 C25 C24 119.6(12)
C26 C25 H25 120.2
C24 C25 H25 120.2
C21 C26 C25 120.4(10)
C21 C26 H26 119.8
C25 C26 H26 119.8
C20 N1 C7 116.3(7)
C20 N1 C15 120.3(8)
C7 N1 C15 115.2(8)
C4 O1 C8 108.0(8)

loop_
_geom_bond_atom_site_label_1
_geom_bond_atom_site_label_2
_geom_bond_distance
C1 C6 1.370(15)
C1 C2 1.403(16)
C1 Cl1 1.734(12)
C2 C3 1.395(17)
C2 H2 0.9500
C3 C4 1.383(15)
C3 H3 0.9500
C4 O1 1.347(13)
C4 C5 1.406(14)
C5 C6 1.401(14)
C5 C7 1.448(14)
C6 H6 0.9500
C7 C8 1.370(14)
C7 N1 1.431(12)
C8 O1 1.380(12)
C8 C9 1.450(14)
C9 C14 1.385(16)
C9 C10 1.419(14)
C10 C11 1.369(18)
C10 H10 0.9500
C11 C12 1.401(19)
C11 H11 0.9500
C12 C13 1.384(17)
C12 H12 0.9500
C13 C14 1.385(16)
C13 H13 0.9500
C14 H14 0.9500
C15 O2 1.206(12)
C15 N1 1.447(12)
C15 C16 1.535(14)
C16 C18 1.530(16)
C16 C17 1.546(15)
C16 C19 1.556(16)
C17 H17A 0.9800
C17 H17B 0.9800
C17 H17C 0.9800
C18 H18A 0.9800
C18 H18B 0.9800
C18 H18C 0.9800
C19 H19A 0.9800
C19 H19B 0.9800
C19 H19C 0.9800
C20 O3 1.211(12)
C20 N1 1.415(12)
C20 C21 1.494(14)
C21 C26 1.384(15)
C21 C22 1.393(15)
C22 C23 1.387(17)
C22 H22 0.9500
C23 C24 1.38(2)
C23 H23 0.9500
C24 C25 1.399(19)
C24 H24 0.9500
C25 C26 1.391(16)
C25 H25 0.9500
C26 H26 0.9500
